data_4505833
loop_
_publ_author_name
'Fomulu, Shella L.'
'Hendi, Mukta S.'
'Davis, Raymond E.'
'Wheeler, Kraig A.'

_publ_section_title
;
 Structural Studies of Enantiomers, Racemates, and Quasiracemates.
 2-(2,4,5-Trichloroanilino)propanoic Acid and
 2-(2,4,5-Trichlorophenoxy)propanoic Acid
;
_journal_issue 6
_journal_name_full 'Crystal Growth &amp; Design'
_journal_page_first 637
_journal_paper_doi 10.1021/cg0255570
_journal_volume 2
_journal_year 2002
_chemical_formula_sum 'C9 H7 Cl3 O3'
_chemical_formula_weight 269.50
_chemical_name_systematic
; 
(R)-2-(2,4,5-Trichlorophenoxy)propionic Acid
;
_space_group_IT_number 18
_symmetry_cell_setting orthorhombic
_symmetry_space_group_name_Hall 'P 2 2ab'
_symmetry_space_group_name_H-M 'P 21 21 2'
_atom_sites_solution_hydrogens geom
_atom_sites_solution_primary direct
_atom_sites_solution_secondary difmap
_audit_creation_method SHELXL-97
_cell_angle_alpha 90.00
_cell_angle_beta 90.00
_cell_angle_gamma 90.00
_cell_formula_units_Z 8
_cell_length_a 14.309(4)
_cell_length_b 21.796(6)
_cell_length_c 7.076(2)
_cell_measurement_reflns_used 22
_cell_measurement_temperature 298(2)
_cell_measurement_theta_max 23.124
_cell_measurement_theta_min 15.001
_cell_volume 2206.9(11)
_computing_cell_refinement 'Bruker XSCANS'
_computing_data_collection 'Bruker XSCANS'
_computing_data_reduction 'Bruker XSCANS'
_computing_molecular_graphics X-SEED
_computing_publication_material 'Bruker SHELXTL'
_computing_structure_refinement 'Bruker SHELXTL'
_computing_structure_solution 'Bruker SHELXTL'
_diffrn_ambient_temperature 298(2)
_diffrn_measured_fraction_theta_full 0.999
_diffrn_measured_fraction_theta_max 0.999
_diffrn_measurement_device_type 'siemens P4'
_diffrn_measurement_method '2\q/\q scans'
_diffrn_radiation_monochromator graphite
_diffrn_radiation_source 'fine-focus sealed tube'
_diffrn_radiation_type MoK\a
_diffrn_radiation_wavelength 0.71073
_diffrn_reflns_av_R_equivalents 0.0375
_diffrn_reflns_av_sigmaI/netI 0.1141
_diffrn_reflns_limit_h_max 18
_diffrn_reflns_limit_h_min -1
_diffrn_reflns_limit_k_max 28
_diffrn_reflns_limit_k_min -1
_diffrn_reflns_limit_l_max 1
_diffrn_reflns_limit_l_min -9
_diffrn_reflns_number 3765
_diffrn_reflns_theta_full 27.50
_diffrn_reflns_theta_max 27.50
_diffrn_reflns_theta_min 2.35
_diffrn_standards_interval_count 97
_diffrn_standards_number 3
_exptl_absorpt_coefficient_mu 0.812
_exptl_absorpt_correction_type none
_exptl_crystal_colour colorless
_exptl_crystal_density_diffrn 1.622
_exptl_crystal_density_method 'not measured'
_exptl_crystal_description 'transparent needle'
_exptl_crystal_F_000 1088
_exptl_crystal_size_max 0.96
_exptl_crystal_size_mid 0.08
_exptl_crystal_size_min 0.04
_refine_diff_density_max 0.293
_refine_diff_density_min -0.340
_refine_diff_density_rms 0.080
_refine_ls_abs_structure_details 'Flack H D (1983), Acta Cryst. A39, 876-881'
_refine_ls_abs_structure_Flack 0.00(15)
_refine_ls_extinction_method none
_refine_ls_goodness_of_fit_ref 1.011
_refine_ls_hydrogen_treatment mixed
_refine_ls_matrix_type full
_refine_ls_number_parameters 274
_refine_ls_number_reflns 3544
_refine_ls_number_restraints 0
_refine_ls_restrained_S_all 1.011
_refine_ls_R_factor_all 0.1710
_refine_ls_R_factor_gt 0.0685
_refine_ls_shift/su_max 0.371
_refine_ls_shift/su_mean 0.004
_refine_ls_structure_factor_coef Fsqd
_refine_ls_weighting_details 'calc w=1/[\s^2^(Fo^2^)+(0.0320P)^2^+0.2955P] where P=(Fo^2^+2Fc^2^)/3'
_refine_ls_weighting_scheme calc
_refine_ls_wR_factor_gt 0.1009
_refine_ls_wR_factor_ref 0.1279
_reflns_number_gt 1675
_reflns_number_total 3544
_reflns_threshold_expression >2sigma(I)
_cod_data_source_file cg0255570-2_s1.cif
_cod_data_source_block c:\structs\15-16\jj98\jj98
_cod_depositor_comments
;
The following automatic conversions were performed:

'_symmetry_cell_setting' value 'Orthorhombic' changed to
'orthorhombic' according to
/home/saulius/struct/CIF-dictionaries/cif_core.dic dictionary named
'cif_core.dic' version 2.4.1 from 2010-06-29.

Automatic conversion script
Id: cif_fix_values 1715 2011-07-08 13:25:40Z adriana 
;
_cod_original_cell_volume 2206.8(11)
_cod_original_sg_symbol_H-M P2(1)2(1)2
_cod_database_code 4505833

loop_
_symmetry_equiv_pos_as_xyz
'x, y, z'
'-x, -y, z'
'x+1/2, -y+1/2, -z'
'-x+1/2, y+1/2, -z'

loop_
_atom_site_label
_atom_site_type_symbol
_atom_site_fract_x
_atom_site_fract_y
_atom_site_fract_z
_atom_site_U_iso_or_equiv
_atom_site_adp_type
_atom_site_occupancy
_atom_site_symmetry_multiplicity
_atom_site_calc_flag
_atom_site_refinement_flags
Cl1B Cl 0.43685(11) 0.39671(8) 1.0248(4) 0.0788(8) Uani 1 1 d .
Cl2B Cl 0.29277(16) 0.61899(8) 0.9271(3) 0.0761(7) Uani 1 1 d .
Cl3B Cl 0.09234(13) 0.56353(8) 0.9611(4) 0.0757(8) Uani 1 1 d .
O2B O 0.1389(3) 0.3279(2) 0.7812(8) 0.0637(17) Uani 1 1 d .
HO2B H 0.0995 0.3220 0.6990 0.096 Uiso 1 1 calc R
O1B O 0.0195(3) 0.3079(2) 0.9661(8) 0.0646(16) Uani 1 1 d .
O3B O 0.2498(3) 0.35728(17) 1.0628(7) 0.0446(14) Uani 1 1 d .
C1B C 0.1023(5) 0.3217(3) 0.9397(11) 0.0378(18) Uani 1 1 d .
C2B C 0.1632(5) 0.3306(3) 1.1115(11) 0.041(2) Uani 1 1 d .
H2BA H 0.1309 0.3564 1.2044 0.049 Uiso 1 1 calc R
C3B C 0.1850(5) 0.2695(3) 1.1958(11) 0.064(3) Uani 1 1 d .
H3BA H 0.2214 0.2750 1.3084 0.096 Uiso 1 1 calc R
H3BB H 0.2197 0.2454 1.1065 0.096 Uiso 1 1 calc R
H3BC H 0.1278 0.2487 1.2266 0.096 Uiso 1 1 calc R
C4B C 0.2530(4) 0.4189(3) 1.0284(11) 0.0379(18) Uani 1 1 d .
C5B C 0.3410(4) 0.4436(3) 1.0084(12) 0.046(2) Uani 1 1 d .
C6B C 0.3521(5) 0.5043(3) 0.9776(11) 0.056(2) Uani 1 1 d .
H6BA H 0.4119 0.5206 0.9664 0.067 Uiso 1 1 calc R
C7B C 0.2759(5) 0.5420(3) 0.9629(11) 0.048(2) Uani 1 1 d .
C8B C 0.1885(5) 0.5173(3) 0.9821(12) 0.049(2) Uani 1 1 d .
C9B C 0.1771(4) 0.4563(3) 1.0116(12) 0.0426(19) Uani 1 1 d .
H9BA H 0.1172 0.4399 1.0203 0.051 Uiso 1 1 calc R
Cl1A Cl -0.41559(14) 0.33158(10) 0.4058(4) 0.0888(9) Uani 1 1 d .
Cl2A Cl -0.3431(2) 0.56811(10) 0.5114(4) 0.1132(11) Uani 1 1 d .
Cl3A Cl -0.12756(18) 0.53902(8) 0.4979(4) 0.0915(8) Uani 1 1 d .
O2A O -0.0965(4) 0.2942(2) 0.6807(8) 0.0649(17) Uani 1 1 d .
HO2A H -0.0571 0.2984 0.7637 0.097 Uiso 1 1 calc R
O1A O 0.0199(3) 0.3231(2) 0.4959(8) 0.0605(15) Uani 1 1 d .
O3A O -0.2197(3) 0.31708(19) 0.3966(8) 0.0487(15) Uani 1 1 d .
C1A C -0.0616(5) 0.3076(3) 0.5242(12) 0.0421(19) Uani 1 1 d .
C2A C -0.1247(5) 0.3024(3) 0.3543(12) 0.049(2) Uani 1 1 d .
H2AA H -0.1020 0.3297 0.2543 0.059 Uiso 1 1 calc R
C3A C -0.1245(5) 0.2369(3) 0.2829(11) 0.068(3) Uani 1 1 d .
H3AA H -0.1613 0.2343 0.1698 0.102 Uiso 1 1 calc R
H3AB H -0.1505 0.2104 0.3776 0.102 Uiso 1 1 calc R
H3AC H -0.0615 0.2246 0.2560 0.102 Uiso 1 1 calc R
C4A C -0.2418(5) 0.3764(3) 0.4237(11) 0.043(2) Uani 1 1 d .
C5A C -0.3356(5) 0.3895(3) 0.4310(12) 0.057(2) Uani 1 1 d .
C6A C -0.3650(5) 0.4484(4) 0.4576(14) 0.073(3) Uani 1 1 d .
H6AA H -0.4287 0.4568 0.4603 0.088 Uiso 1 1 calc R
C7A C -0.3033(7) 0.4945(3) 0.4801(14) 0.072(3) Uani 1 1 d .
C8A C -0.2100(6) 0.4824(3) 0.4699(12) 0.059(2) Uani 1 1 d .
C9A C -0.1796(5) 0.4235(3) 0.4425(11) 0.053(2) Uani 1 1 d .
H9AA H -0.1158 0.4155 0.4367 0.064 Uiso 1 1 calc R

loop_
_atom_site_aniso_label
_atom_site_aniso_U_11
_atom_site_aniso_U_22
_atom_site_aniso_U_33
_atom_site_aniso_U_23
_atom_site_aniso_U_13
_atom_site_aniso_U_12
Cl1B 0.0377(10) 0.0613(11) 0.137(2) 0.0062(16) -0.0080(16) 0.0000(9)
Cl2B 0.1059(16) 0.0379(9) 0.0845(18) 0.0075(12) -0.0037(18) -0.0167(11)
Cl3B 0.0716(12) 0.0486(11) 0.107(2) 0.0034(15) -0.0052(18) 0.0195(10)
O1B 0.053(3) 0.085(4) 0.053(4) -0.012(4) -0.001(3) -0.017(3)
O2B 0.035(2) 0.096(4) 0.063(4) 0.005(4) 0.009(3) -0.012(3)
O3B 0.035(2) 0.033(2) 0.066(4) 0.003(3) -0.005(3) 0.000(2)
C1B 0.053(5) 0.031(4) 0.029(5) 0.003(4) 0.000(5) 0.010(4)
C2B 0.042(4) 0.024(3) 0.056(5) -0.001(4) -0.004(5) 0.002(3)
C3B 0.059(5) 0.048(5) 0.085(7) 0.027(5) 0.000(6) 0.009(5)
C4B 0.042(4) 0.033(3) 0.039(5) -0.008(4) -0.005(5) -0.006(3)
C5B 0.044(4) 0.038(4) 0.058(6) -0.001(5) -0.019(5) 0.001(3)
C6B 0.054(5) 0.049(4) 0.065(6) -0.002(6) -0.001(6) -0.015(4)
C7B 0.076(5) 0.030(3) 0.037(5) 0.002(4) -0.005(6) -0.006(4)
C8B 0.051(4) 0.032(3) 0.063(6) 0.000(4) 0.001(6) 0.004(3)
C9B 0.034(3) 0.037(4) 0.057(6) -0.003(4) -0.012(5) 0.000(3)
Cl1A 0.0482(11) 0.0916(16) 0.127(2) 0.0373(17) -0.0103(17) -0.0011(12)
Cl2A 0.174(3) 0.0717(14) 0.094(2) -0.0009(17) 0.000(3) 0.0608(16)
Cl3A 0.1384(19) 0.0537(11) 0.0824(19) -0.0044(15) -0.026(2) -0.0171(13)
O1A 0.044(3) 0.099(5) 0.052(4) 0.010(4) -0.006(3) -0.018(3)
O2A 0.036(2) 0.085(4) 0.060(4) 0.001(4) 0.008(3) -0.013(3)
O3A 0.035(3) 0.041(3) 0.071(4) 0.002(3) -0.004(3) 0.000(2)
C1A 0.042(4) 0.036(4) 0.048(6) 0.008(5) 0.002(5) 0.004(3)
C2A 0.048(5) 0.046(4) 0.054(5) -0.004(4) -0.001(5) -0.002(4)
C3A 0.057(5) 0.062(5) 0.084(7) -0.029(5) -0.013(6) 0.006(5)
C4A 0.046(4) 0.043(4) 0.042(5) 0.001(4) 0.002(5) 0.005(4)
C5A 0.047(4) 0.060(5) 0.065(6) 0.024(5) -0.002(5) 0.006(4)
C6A 0.053(4) 0.085(6) 0.081(8) 0.026(7) 0.012(6) 0.028(5)
C7A 0.096(7) 0.062(5) 0.057(7) 0.010(6) 0.015(8) 0.035(5)
C8A 0.095(6) 0.047(4) 0.035(6) -0.003(4) -0.006(6) 0.000(5)
C9A 0.051(4) 0.055(4) 0.054(6) 0.000(5) -0.008(5) -0.003(4)

loop_
_atom_type_symbol
_atom_type_description
_atom_type_scat_dispersion_real
_atom_type_scat_dispersion_imag
_atom_type_scat_source
C C 0.0033 0.0016 'International Tables Vol C Tables 4.2.6.8 and 6.1.1.4'
H H 0.0000 0.0000 'International Tables Vol C Tables 4.2.6.8 and 6.1.1.4'
O O 0.0106 0.0060 'International Tables Vol C Tables 4.2.6.8 and 6.1.1.4'
Cl Cl 0.1484 0.1585 'International Tables Vol C Tables 4.2.6.8 and 6.1.1.4'

loop_
_geom_angle_atom_site_label_1
_geom_angle_atom_site_label_2
_geom_angle_atom_site_label_3
_geom_angle
C4B O3B C2B 118.5(5)
O2B C1B O1B 124.5(7)
O2B C1B C2B 117.6(7)
O1B C1B C2B 117.9(7)
O3B C2B C3B 106.4(5)
O3B C2B C1B 111.3(6)
C3B C2B C1B 109.1(6)
C4B C5B Cl1B 119.5(5)
C4A O3A C2A 118.0(5)
C5B C4B C9B 119.1(5)
C5B C6B C7B 120.4(6)
C6B C5B C4B 120.5(6)
C6B C5B Cl1B 120.0(5)
C6B C7B Cl2B 119.1(5)
C7B C8B Cl3B 119.6(5)
C8B C7B C6B 119.0(6)
C8B C7B Cl2B 121.9(5)
C8B C9B C4B 120.3(6)
C9B C4B O3B 125.2(5)
O3B C4B C5B 115.7(5)
C9B C8B C7B 120.7(6)
C9B C8B Cl3B 119.6(5)
O2A C1A O1A 125.9(8)
O2A C1A C2A 117.3(8)
O1A C1A C2A 116.7(6)
O3A C2A C1A 112.7(7)
O3A C2A C3A 106.5(6)
C1A C2A C3A 109.6(6)
O3A C4A C9A 125.7(6)
O3A C4A C5A 115.8(6)
C9A C4A C5A 118.4(7)
C6A C5A C4A 120.2(7)
C6A C5A Cl1A 120.1(6)
C4A C5A Cl1A 119.7(6)
C7A C6A C5A 121.1(7)
C6A C7A C8A 119.4(7)
C6A C7A Cl2A 119.7(7)
C8A C7A Cl2A 120.9(7)
C7A C8A C9A 120.1(7)
C7A C8A Cl3A 121.8(6)
C9A C8A Cl3A 118.1(6)
C4A C9A C8A 120.8(7)

loop_
_geom_bond_atom_site_label_1
_geom_bond_atom_site_label_2
_geom_bond_distance
Cl1B C5B 1.714(6)
Cl2B C7B 1.714(6)
Cl3B C8B 1.711(6)
O1B C1B 1.245(8)
O2B C1B 1.237(8)
O3B C4B 1.365(7)
O3B C2B 1.411(7)
C1B C2B 1.509(9)
C2B C3B 1.493(8)
C4B C5B 1.377(8)
C4B C9B 1.363(8)
C5B C6B 1.351(8)
C5B C8B 1.357(7)
C6B C7B 1.369(8)
C7B C8B 1.369(8)
Cl1A C5A 1.713(7)
Cl2A C7A 1.716(7)
Cl3A C8A 1.718(7)
O1A C1A 1.250(8)
O2A C1A 1.231(7)
O3A C4A 1.344(7)
O3A C2A 1.427(8)
C1A C2A 1.508(10)
C2A C3A 1.514(9)
C4A C9A 1.367(8)
C4A C5A 1.374(8)
C5A C6A 1.362(9)
C6A C7A 1.348(11)
C7A C8A 1.363(10)
C8A C9A 1.369(9)
